data_7023758
loop_
_publ_author_name
'Gupta, Gajendra'
'Garci, Amine'
'Murray, Benjamin S.'
'Dyson, Paul J.'
'Fabre, Gabin'
'Trouillas, Patrick'
'Giannini, Federico'
'Furrer, Julien'
'S\"uss-Fink, Georg'
'Therrien, Bruno'

_publ_section_title
;
 Synthesis, molecular structure, computational study and in vitro
 anticancer activity of dinuclear thiolato-bridged
 pentamethylcyclopentadienyl Rh(iii) and Ir(iii) complexes.
;
_journal_issue 43
_journal_name_full 'Dalton transactions (Cambridge, England : 2003)'
_journal_page_first 15457
_journal_page_last 15463
_journal_paper_doi 10.1039/c3dt51991k
_journal_volume 42
_journal_year 2013
_chemical_formula_moiety 'C36 H48 Cl2 Rh2 S2'
_chemical_formula_sum 'C36 H48 Cl2 Rh2 S2'
_chemical_formula_weight 821.58
_chemical_name_systematic
;
?
;
_space_group_IT_number 15
_symmetry_cell_setting monoclinic
_symmetry_Int_Tables_number 15
_symmetry_space_group_name_Hall '-C 2yc'
_symmetry_space_group_name_H-M 'C 1 2/c 1'
_atom_sites_solution_hydrogens geom
_atom_sites_solution_primary direct
_atom_sites_solution_secondary difmap
_audit_creation_method SHELXL-97
_cell_angle_alpha 90.00
_cell_angle_beta 103.72(3)
_cell_angle_gamma 90.00
_cell_formula_units_Z 8
_cell_length_a 21.115(4)
_cell_length_b 17.085(3)
_cell_length_c 20.881(4)
_cell_measurement_reflns_used 8000
_cell_measurement_temperature 173(2)
_cell_measurement_theta_max 25.60
_cell_measurement_theta_min 2.35
_cell_volume 7318(3)
_computing_cell_refinement 'CELL (Stoe & Cie, 2000)'
_computing_data_collection 'EXPOSE (Stoe & Cie, 2000)'
_computing_data_reduction 'INTEGRATE (Stoe & Cie, 2000)'
_computing_molecular_graphics 'ORTEP-32 (Farrugia, 1997)'
_computing_publication_material 'SHELXL-97 (Sheldrick, 1997)'
_computing_structure_refinement 'SHELXL-97 (Sheldrick, 1997)'
_computing_structure_solution 'SHELXS-97 (Sheldrick, 1990)'
_diffrn_ambient_temperature 173(2)
_diffrn_detector_area_resol_mean 0.81\%A
_diffrn_measured_fraction_theta_full 0.881
_diffrn_measured_fraction_theta_max 0.881
_diffrn_measurement_device_type 'STOE IPDS'
_diffrn_measurement_method 'phi oscillation'
_diffrn_radiation_monochromator graphite
_diffrn_radiation_source 'fine-focus sealed tube'
_diffrn_radiation_type MoK\a
_diffrn_radiation_wavelength 0.71073
_diffrn_reflns_av_R_equivalents 0.0474
_diffrn_reflns_av_sigmaI/netI 0.0911
_diffrn_reflns_limit_h_max 11
_diffrn_reflns_limit_h_min -25
_diffrn_reflns_limit_k_max 21
_diffrn_reflns_limit_k_min -21
_diffrn_reflns_limit_l_max 25
_diffrn_reflns_limit_l_min -22
_diffrn_reflns_number 12856
_diffrn_reflns_theta_full 26.11
_diffrn_reflns_theta_max 26.11
_diffrn_reflns_theta_min 2.34
_diffrn_standards_decay_% 0
_diffrn_standards_interval_time 0
_diffrn_standards_number 0
_exptl_absorpt_coefficient_mu 1.185
_exptl_absorpt_correction_T_max 0.639
_exptl_absorpt_correction_T_min 0.167
_exptl_absorpt_correction_type empirical
_exptl_absorpt_process_details 'Walker, N. & Stuart, D. (1983)'
_exptl_crystal_colour orange
_exptl_crystal_density_diffrn 1.491
_exptl_crystal_density_method 'not measured'
_exptl_crystal_description block
_exptl_crystal_F_000 3360
_exptl_crystal_size_max 0.19
_exptl_crystal_size_mid 0.15
_exptl_crystal_size_min 0.13
_refine_diff_density_max 0.648
_refine_diff_density_min -0.616
_refine_diff_density_rms 0.075
_refine_ls_extinction_method none
_refine_ls_goodness_of_fit_ref 0.764
_refine_ls_hydrogen_treatment constr
_refine_ls_matrix_type full
_refine_ls_number_parameters 389
_refine_ls_number_reflns 6414
_refine_ls_number_restraints 0
_refine_ls_restrained_S_all 0.764
_refine_ls_R_factor_all 0.0873
_refine_ls_R_factor_gt 0.0323
_refine_ls_shift/su_max 0.001
_refine_ls_shift/su_mean 0.000
_refine_ls_structure_factor_coef Fsqd
_refine_ls_weighting_details 'calc w=1/[\s^2^(Fo^2^)+(0.0344P)^2^] where P=(Fo^2^+2Fc^2^)/3'
_refine_ls_weighting_scheme calc
_refine_ls_wR_factor_gt 0.0651
_refine_ls_wR_factor_ref 0.0774
_reflns_number_gt 3199
_reflns_number_total 6414
_reflns_threshold_expression >2sigma(I)
_cod_data_source_file c3dt51991k.txt
_cod_data_source_block d:complex2
_cod_depositor_comments
;
The following automatic conversions were performed:

'_symmetry_cell_setting' value 'Monoclinic' changed to 'monoclinic'
according to /home/saulius/struct/CIF-dictionaries/cif_core.dic
dictionary named 'cif_core.dic' version 2.4.2 from 2011-04-26.

Automatic conversion script
Id: cif_fix_values 1891 2012-01-12 08:04:46Z andrius 
;
_cod_original_cell_volume 7318(2)
_cod_original_sg_symbol_H-M 'C 2/c'
_cod_database_code 7023758

loop_
_symmetry_equiv_pos_as_xyz
'x, y, z'
'-x, y, -z+1/2'
'x+1/2, y+1/2, z'
'-x+1/2, y+1/2, -z+1/2'
'-x, -y, -z'
'x, -y, z-1/2'
'-x+1/2, -y+1/2, -z'
'x+1/2, -y+1/2, z-1/2'

loop_
_atom_site_label
_atom_site_type_symbol
_atom_site_fract_x
_atom_site_fract_y
_atom_site_fract_z
_atom_site_U_iso_or_equiv
_atom_site_adp_type
_atom_site_occupancy
_atom_site_symmetry_multiplicity
_atom_site_calc_flag
_atom_site_refinement_flags
C1 C 0.3431(5) 0.6046(4) 0.1607(4) 0.091(3) Uani 1 1 d .
C2 C 0.3365(4) 0.5379(4) 0.1960(3) 0.077(2) Uani 1 1 d .
C3 C 0.2727(4) 0.5122(2) 0.1753(3) 0.067(2) Uani 1 1 d .
C4 C 0.2391(4) 0.5617(3) 0.1237(2) 0.0681(19) Uani 1 1 d .
C5 C 0.2819(6) 0.6188(3) 0.1157(3) 0.100(3) Uani 1 1 d .
C6 C 0.4051(6) 0.6519(6) 0.1627(6) 0.204(7) Uani 1 1 d .
H6A H 0.4053 0.6977 0.1893 0.305 Uiso 1 1 calc R
H6B H 0.4063 0.6672 0.1188 0.305 Uiso 1 1 calc R
H6C H 0.4426 0.6204 0.1813 0.305 Uiso 1 1 calc R
C7 C 0.3880(6) 0.4967(6) 0.2473(4) 0.182(6) Uani 1 1 d .
H7A H 0.3789 0.4416 0.2461 0.273 Uiso 1 1 calc R
H7B H 0.3878 0.5169 0.2902 0.273 Uiso 1 1 calc R
H7C H 0.4300 0.5053 0.2384 0.273 Uiso 1 1 calc R
C8 C 0.2436(6) 0.4388(3) 0.1992(4) 0.154(5) Uani 1 1 d .
H8A H 0.2610 0.4326 0.2457 0.232 Uiso 1 1 calc R
H8B H 0.2545 0.3938 0.1764 0.232 Uiso 1 1 calc R
H8C H 0.1971 0.4439 0.1903 0.232 Uiso 1 1 calc R
C9 C 0.1694(5) 0.5505(5) 0.0853(4) 0.147(4) Uani 1 1 d .
H9A H 0.1531 0.5987 0.0639 0.221 Uiso 1 1 calc R
H9B H 0.1430 0.5353 0.1148 0.221 Uiso 1 1 calc R
H9C H 0.1677 0.5104 0.0527 0.221 Uiso 1 1 calc R
C10 C 0.2684(8) 0.6836(4) 0.0644(3) 0.186(7) Uani 1 1 d .
H10A H 0.2252 0.6775 0.0371 0.279 Uiso 1 1 calc R
H10B H 0.2995 0.6808 0.0377 0.279 Uiso 1 1 calc R
H10C H 0.2719 0.7335 0.0862 0.279 Uiso 1 1 calc R
C11 C 0.1147(3) 0.5762(3) 0.3921(3) 0.0604(16) Uani 1 1 d .
C12 C 0.1464(3) 0.5118(2) 0.3650(3) 0.0554(15) Uani 1 1 d .
C13 C 0.2092(3) 0.5033(2) 0.4029(2) 0.0575(16) Uani 1 1 d .
C14 C 0.2204(3) 0.5628(2) 0.4538(2) 0.0558(16) Uani 1 1 d .
C15 C 0.1612(3) 0.6052(2) 0.4472(2) 0.0555(15) Uani 1 1 d .
C16 C 0.0471(4) 0.6024(3) 0.3702(4) 0.095(2) Uani 1 1 d .
H16A H 0.0198 0.5711 0.3909 0.142 Uiso 1 1 calc R
H16B H 0.0330 0.5971 0.3232 0.142 Uiso 1 1 calc R
H16C H 0.0440 0.6563 0.3822 0.142 Uiso 1 1 calc R
C17 C 0.1110(4) 0.4592(3) 0.3088(3) 0.082(2) Uani 1 1 d .
H17A H 0.1423 0.4319 0.2905 0.124 Uiso 1 1 calc R
H17B H 0.0836 0.4905 0.2753 0.124 Uiso 1 1 calc R
H17C H 0.0848 0.4219 0.3254 0.124 Uiso 1 1 calc R
C18 C 0.2571(4) 0.4409(2) 0.3967(3) 0.075(2) Uani 1 1 d .
H18A H 0.2615 0.4048 0.4327 0.113 Uiso 1 1 calc R
H18B H 0.2986 0.4644 0.3975 0.113 Uiso 1 1 calc R
H18C H 0.2418 0.4136 0.3558 0.113 Uiso 1 1 calc R
C19 C 0.2829(4) 0.5735(3) 0.5053(3) 0.076(2) Uani 1 1 d .
H19A H 0.2841 0.6251 0.5236 0.114 Uiso 1 1 calc R
H19B H 0.3192 0.5666 0.4856 0.114 Uiso 1 1 calc R
H19C H 0.2852 0.5354 0.5396 0.114 Uiso 1 1 calc R
C20 C 0.1487(4) 0.6689(3) 0.4919(3) 0.079(2) Uani 1 1 d .
H20A H 0.1895 0.6882 0.5179 0.118 Uiso 1 1 calc R
H20B H 0.1232 0.6486 0.5205 0.118 Uiso 1 1 calc R
H20C H 0.1254 0.7109 0.4660 0.118 Uiso 1 1 calc R
C21 C 0.1248(3) 0.7232(2) 0.2193(2) 0.0701(19) Uani 1 1 d .
H21A H 0.0888 0.7278 0.2406 0.084 Uiso 1 1 calc R
H21B H 0.1555 0.7649 0.2359 0.084 Uiso 1 1 calc R
C22 C 0.1007(4) 0.7321(3) 0.1494(3) 0.0744(19) Uani 1 1 d .
H22A H 0.0741 0.6870 0.1323 0.089 Uiso 1 1 calc R
H22B H 0.1374 0.7332 0.1288 0.089 Uiso 1 1 calc R
C23 C 0.0598(4) 0.8073(3) 0.1301(3) 0.080(2) Uani 1 1 d .
C24 C -0.0020(5) 0.8174(3) 0.1426(4) 0.099(3) Uani 1 1 d .
H24 H -0.0182 0.7799 0.1668 0.119 Uiso 1 1 calc R
C25 C -0.0394(5) 0.8827(4) 0.1191(4) 0.106(3) Uani 1 1 d .
H25 H -0.0816 0.8875 0.1249 0.127 Uiso 1 1 calc R
C26 C -0.0138(6) 0.9386(4) 0.0880(4) 0.112(4) Uani 1 1 d .
H26 H -0.0380 0.9835 0.0738 0.135 Uiso 1 1 calc R
C27 C 0.0467(6) 0.9313(4) 0.0770(5) 0.128(4) Uani 1 1 d .
H27 H 0.0636 0.9704 0.0548 0.154 Uiso 1 1 calc R
C28 C 0.0831(5) 0.8644(3) 0.0992(4) 0.117(3) Uani 1 1 d .
H28 H 0.1248 0.8597 0.0921 0.140 Uiso 1 1 calc R
C29 C 0.3499(3) 0.6934(2) 0.3696(2) 0.0527(13) Uani 1 1 d .
H29A H 0.3274 0.7416 0.3537 0.063 Uiso 1 1 calc R
H29B H 0.3547 0.6911 0.4169 0.063 Uiso 1 1 calc R
C30 C 0.4167(3) 0.6944(3) 0.3551(3) 0.0699(17) Uani 1 1 d .
H30A H 0.4404 0.6475 0.3729 0.084 Uiso 1 1 calc R
H30B H 0.4123 0.6946 0.3078 0.084 Uiso 1 1 calc R
C31 C 0.4542(3) 0.7653(3) 0.3850(3) 0.0637(16) Uani 1 1 d .
C32 C 0.4996(4) 0.7615(3) 0.4432(3) 0.079(2) Uani 1 1 d .
H32 H 0.5093 0.7134 0.4640 0.095 Uiso 1 1 calc R
C33 C 0.5318(5) 0.8281(4) 0.4724(3) 0.103(3) Uani 1 1 d .
H33 H 0.5631 0.8241 0.5119 0.123 Uiso 1 1 calc R
C34 C 0.5176(5) 0.8986(4) 0.4434(4) 0.098(3) Uani 1 1 d .
H34 H 0.5383 0.9435 0.4633 0.118 Uiso 1 1 calc R
C35 C 0.4728(5) 0.9033(4) 0.3848(4) 0.103(3) Uani 1 1 d .
H35 H 0.4640 0.9516 0.3641 0.124 Uiso 1 1 calc R
C36 C 0.4403(4) 0.8378(3) 0.3557(3) 0.087(2) Uani 1 1 d .
H36 H 0.4089 0.8423 0.3162 0.104 Uiso 1 1 calc R
S1 S 0.16514(7) 0.62836(5) 0.24063(5) 0.0493(3) Uani 1 1 d .
S2 S 0.30150(7) 0.61129(6) 0.33142(5) 0.0449(3) Uani 1 1 d .
Cl1 Cl 0.28248(9) 0.76634(6) 0.21847(6) 0.0699(5) Uani 1 1 d .
Cl2 Cl 0.20050(8) 0.75635(5) 0.37206(6) 0.0573(4) Uani 1 1 d .
Rh1 Rh 0.26988(2) 0.627453(16) 0.215589(18) 0.04661(12) Uani 1 1 d .
Rh2 Rh 0.19845(2) 0.618261(17) 0.357521(17) 0.04337(12) Uani 1 1 d .

loop_
_atom_site_aniso_label
_atom_site_aniso_U_11
_atom_site_aniso_U_22
_atom_site_aniso_U_33
_atom_site_aniso_U_23
_atom_site_aniso_U_13
_atom_site_aniso_U_12
C1 0.094(8) 0.111(5) 0.092(5) -0.033(4) 0.071(5) -0.028(5)
C2 0.072(7) 0.104(4) 0.053(3) -0.018(3) 0.012(4) 0.031(4)
C3 0.113(7) 0.043(2) 0.060(3) -0.007(2) 0.048(4) 0.006(3)
C4 0.074(6) 0.074(3) 0.049(3) -0.025(3) -0.001(3) 0.021(3)
C5 0.202(11) 0.054(3) 0.057(3) 0.002(3) 0.057(5) 0.006(4)
C6 0.156(15) 0.266(11) 0.250(12) -0.145(10) 0.170(11) -0.135(10)
C7 0.161(13) 0.266(10) 0.100(6) -0.035(6) -0.008(7) 0.157(11)
C8 0.292(15) 0.049(3) 0.180(7) -0.033(4) 0.170(9) -0.029(4)
C9 0.086(9) 0.194(8) 0.134(7) -0.103(6) -0.031(6) 0.030(6)
C10 0.41(2) 0.096(4) 0.079(5) 0.025(4) 0.114(8) 0.038(7)
C11 0.046(5) 0.069(3) 0.074(4) 0.001(2) 0.030(3) -0.007(3)
C12 0.054(5) 0.050(2) 0.066(3) -0.003(2) 0.022(3) -0.010(2)
C13 0.074(6) 0.044(2) 0.062(3) 0.007(2) 0.031(3) -0.001(2)
C14 0.061(5) 0.056(2) 0.051(3) 0.008(2) 0.015(3) -0.010(3)
C15 0.056(5) 0.058(2) 0.057(3) -0.007(2) 0.023(3) -0.004(3)
C16 0.062(7) 0.087(4) 0.137(6) 0.003(4) 0.026(5) -0.009(3)
C17 0.091(7) 0.075(3) 0.085(4) -0.022(3) 0.027(4) -0.034(3)
C18 0.082(6) 0.057(3) 0.095(4) 0.014(3) 0.038(4) 0.014(3)
C19 0.077(6) 0.089(3) 0.061(3) 0.011(3) 0.014(4) -0.009(3)
C20 0.096(7) 0.071(3) 0.083(4) -0.019(3) 0.047(4) -0.002(3)
C21 0.071(6) 0.061(3) 0.066(3) -0.007(2) -0.008(3) 0.007(3)
C22 0.066(6) 0.076(3) 0.078(4) 0.003(3) 0.012(4) 0.000(3)
C23 0.079(7) 0.066(3) 0.078(4) 0.008(3) -0.016(4) -0.011(3)
C24 0.118(10) 0.078(4) 0.101(5) 0.007(3) 0.025(5) 0.010(4)
C25 0.091(9) 0.101(5) 0.121(6) -0.003(4) 0.017(5) 0.026(5)
C26 0.135(11) 0.079(4) 0.102(6) 0.010(4) -0.012(7) 0.028(5)
C27 0.128(12) 0.088(5) 0.151(8) 0.031(5) 0.000(8) -0.011(5)
C28 0.078(8) 0.079(4) 0.167(7) 0.023(4) -0.022(6) -0.016(4)
C29 0.034(4) 0.062(2) 0.061(3) -0.008(2) 0.009(3) -0.007(2)
C30 0.045(5) 0.078(3) 0.084(4) -0.012(3) 0.010(3) -0.003(3)
C31 0.032(5) 0.081(3) 0.075(4) -0.005(3) 0.006(3) -0.007(3)
C32 0.058(6) 0.094(4) 0.082(4) 0.004(3) 0.007(4) -0.007(3)
C33 0.083(8) 0.135(5) 0.081(5) -0.004(4) -0.002(4) -0.031(5)
C34 0.081(8) 0.110(5) 0.103(5) -0.019(4) 0.018(5) -0.040(4)
C35 0.086(8) 0.093(4) 0.122(6) 0.010(4) 0.007(5) -0.036(4)
C36 0.068(7) 0.093(4) 0.089(4) 0.010(3) -0.001(4) -0.022(4)
S1 0.0439(10) 0.0490(5) 0.0509(6) -0.0044(5) 0.0034(6) 0.0017(5)
S2 0.0387(9) 0.0501(5) 0.0458(6) -0.0003(4) 0.0096(6) 0.0005(5)
Cl1 0.0940(16) 0.0460(5) 0.0701(8) 0.0035(5) 0.0204(9) -0.0099(6)
Cl2 0.0605(11) 0.0446(5) 0.0670(7) -0.0100(5) 0.0152(7) -0.0033(5)
Rh1 0.0548(3) 0.04332(16) 0.04270(18) -0.00013(14) 0.01360(18) -0.00119(17)
Rh2 0.0403(3) 0.04244(16) 0.0485(2) -0.00441(14) 0.01275(18) -0.00317(16)

loop_
_atom_type_symbol
_atom_type_description
_atom_type_scat_dispersion_real
_atom_type_scat_dispersion_imag
_atom_type_scat_source
C C 0.0033 0.0016 'International Tables Vol C Tables 4.2.6.8 and 6.1.1.4'
H H 0.0000 0.0000 'International Tables Vol C Tables 4.2.6.8 and 6.1.1.4'
S S 0.1246 0.1234 'International Tables Vol C Tables 4.2.6.8 and 6.1.1.4'
Cl Cl 0.1484 0.1585 'International Tables Vol C Tables 4.2.6.8 and 6.1.1.4'
Rh Rh -1.1178 0.9187 'International Tables Vol C Tables 4.2.6.8 and 6.1.1.4'

loop_
_geom_angle_atom_site_label_1
_geom_angle_atom_site_label_2
_geom_angle_atom_site_label_3
_geom_angle
C2 C1 C5 107.6(7)
C2 C1 C6 127.9(11)
C5 C1 C6 124.3(9)
C2 C1 Rh1 72.1(4)
C5 C1 Rh1 70.7(4)
C6 C1 Rh1 127.1(5)
C1 C2 C3 108.0(6)
C1 C2 C7 128.2(10)
C3 C2 C7 123.8(8)
C1 C2 Rh1 70.9(4)
C3 C2 Rh1 69.9(4)
C7 C2 Rh1 125.6(4)
C2 C3 C4 108.8(5)
C2 C3 C8 126.4(7)
C4 C3 C8 124.6(8)
C2 C3 Rh1 72.7(3)
C4 C3 Rh1 72.3(2)
C8 C3 Rh1 125.0(4)
C5 C4 C3 107.0(7)
C5 C4 C9 127.8(7)
C3 C4 C9 125.2(7)
C5 C4 Rh1 70.9(3)
C3 C4 Rh1 69.5(3)
C9 C4 Rh1 125.5(5)
C4 C5 C1 108.6(5)
C4 C5 C10 126.0(9)
C1 C5 C10 125.3(9)
C4 C5 Rh1 72.4(3)
C1 C5 Rh1 70.9(3)
C10 C5 Rh1 125.7(4)
C1 C6 H6A 109.5
C1 C6 H6B 109.5
H6A C6 H6B 109.5
C1 C6 H6C 109.5
H6A C6 H6C 109.5
H6B C6 H6C 109.5
C2 C7 H7A 109.5
C2 C7 H7B 109.5
H7A C7 H7B 109.5
C2 C7 H7C 109.5
H7A C7 H7C 109.5
H7B C7 H7C 109.5
C3 C8 H8A 109.5
C3 C8 H8B 109.5
H8A C8 H8B 109.5
C3 C8 H8C 109.5
H8A C8 H8C 109.5
H8B C8 H8C 109.5
C4 C9 H9A 109.5
C4 C9 H9B 109.5
H9A C9 H9B 109.5
C4 C9 H9C 109.5
H9A C9 H9C 109.5
H9B C9 H9C 109.5
C5 C10 H10A 109.5
C5 C10 H10B 109.5
H10A C10 H10B 109.5
C5 C10 H10C 109.5
H10A C10 H10C 109.5
H10B C10 H10C 109.5
C15 C11 C16 125.9(5)
C15 C11 C12 106.4(6)
C16 C11 C12 127.6(6)
C15 C11 Rh2 72.1(3)
C16 C11 Rh2 127.1(4)
C12 C11 Rh2 68.9(3)
C13 C12 C11 108.7(5)
C13 C12 C17 127.5(5)
C11 C12 C17 123.5(6)
C13 C12 Rh2 72.1(3)
C11 C12 Rh2 71.4(3)
C17 C12 Rh2 127.5(4)
C12 C13 C14 108.4(5)
C12 C13 C18 126.9(5)
C14 C13 C18 124.6(6)
C12 C13 Rh2 70.6(3)
C14 C13 Rh2 70.6(2)
C18 C13 Rh2 127.6(4)
C15 C14 C13 107.4(5)
C15 C14 C19 127.5(5)
C13 C14 C19 125.0(6)
C15 C14 Rh2 72.4(3)
C13 C14 Rh2 70.4(3)
C19 C14 Rh2 124.7(4)
C11 C15 C14 109.0(4)
C11 C15 C20 124.8(6)
C14 C15 C20 126.2(5)
C11 C15 Rh2 70.4(3)
C14 C15 Rh2 69.7(3)
C20 C15 Rh2 127.3(3)
C11 C16 H16A 109.5
C11 C16 H16B 109.5
H16A C16 H16B 109.5
C11 C16 H16C 109.5
H16A C16 H16C 109.5
H16B C16 H16C 109.5
C12 C17 H17A 109.5
C12 C17 H17B 109.5
H17A C17 H17B 109.5
C12 C17 H17C 109.5
H17A C17 H17C 109.5
H17B C17 H17C 109.5
C13 C18 H18A 109.5
C13 C18 H18B 109.5
H18A C18 H18B 109.5
C13 C18 H18C 109.5
H18A C18 H18C 109.5
H18B C18 H18C 109.5
C14 C19 H19A 109.5
C14 C19 H19B 109.5
H19A C19 H19B 109.5
C14 C19 H19C 109.5
H19A C19 H19C 109.5
H19B C19 H19C 109.5
C15 C20 H20A 109.5
C15 C20 H20B 109.5
H20A C20 H20B 109.5
C15 C20 H20C 109.5
H20A C20 H20C 109.5
H20B C20 H20C 109.5
C22 C21 S1 111.8(4)
C22 C21 H21A 109.2
S1 C21 H21A 109.2
C22 C21 H21B 109.2
S1 C21 H21B 109.2
H21A C21 H21B 107.9
C21 C22 C23 113.2(5)
C21 C22 H22A 108.9
C23 C22 H22A 108.9
C21 C22 H22B 108.9
C23 C22 H22B 108.9
H22A C22 H22B 107.8
C28 C23 C24 117.9(7)
C28 C23 C22 119.3(9)
C24 C23 C22 122.8(6)
C25 C24 C23 120.7(8)
C25 C24 H24 119.6
C23 C24 H24 119.6
C26 C25 C24 118.9(10)
C26 C25 H25 120.5
C24 C25 H25 120.5
C25 C26 C27 121.4(8)
C25 C26 H26 119.3
C27 C26 H26 119.3
C26 C27 C28 119.0(9)
C26 C27 H27 120.5
C28 C27 H27 120.5
C23 C28 C27 121.8(11)
C23 C28 H28 119.1
C27 C28 H28 119.1
C30 C29 S2 112.2(3)
C30 C29 H29A 109.2
S2 C29 H29A 109.2
C30 C29 H29B 109.2
S2 C29 H29B 109.2
H29A C29 H29B 107.9
C31 C30 C29 110.6(5)
C31 C30 H30A 109.5
C29 C30 H30A 109.5
C31 C30 H30B 109.5
C29 C30 H30B 109.5
H30A C30 H30B 108.1
C32 C31 C36 117.9(5)
C32 C31 C30 121.7(5)
C36 C31 C30 120.3(5)
C31 C32 C33 121.5(6)
C31 C32 H32 119.3
C33 C32 H32 119.3
C34 C33 C32 120.0(7)
C34 C33 H33 120.0
C32 C33 H33 120.0
C33 C34 C35 119.3(6)
C33 C34 H34 120.4
C35 C34 H34 120.4
C34 C35 C36 121.1(6)
C34 C35 H35 119.4
C36 C35 H35 119.4
C35 C36 C31 120.1(6)
C35 C36 H36 119.9
C31 C36 H36 119.9
C21 S1 Rh2 108.64(17)
C21 S1 Rh1 110.7(2)
Rh2 S1 Rh1 99.22(6)
C29 S2 Rh1 110.69(16)
C29 S2 Rh2 108.31(19)
Rh1 S2 Rh2 100.22(6)
C3 Rh1 C5 62.57(18)
C3 Rh1 C1 62.5(2)
C5 Rh1 C1 38.5(3)
C3 Rh1 C2 37.3(2)
C5 Rh1 C2 62.8(3)
C1 Rh1 C2 37.0(3)
C3 Rh1 C4 38.2(2)
C5 Rh1 C4 36.7(3)
C1 Rh1 C4 62.9(3)
C2 Rh1 C4 63.0(2)
C3 Rh1 S2 105.44(15)
C5 Rh1 S2 155.1(3)
C1 Rh1 S2 117.1(3)
C2 Rh1 S2 94.13(16)
C4 Rh1 S2 142.18(15)
C3 Rh1 Cl1 155.23(14)
C5 Rh1 Cl1 93.12(14)
C1 Rh1 Cl1 95.94(18)
C2 Rh1 Cl1 128.9(2)
C4 Rh1 Cl1 122.81(15)
S2 Rh1 Cl1 95.01(4)
C3 Rh1 S1 101.8(2)
C5 Rh1 S1 122.5(3)
C1 Rh1 S1 158.4(2)
C2 Rh1 S1 135.8(2)
C4 Rh1 S1 95.6(2)
S2 Rh1 S1 80.13(5)
Cl1 Rh1 S1 95.25(5)
C12 Rh2 C13 37.3(2)
C12 Rh2 C14 64.2(2)
C13 Rh2 C14 39.00(17)
C12 Rh2 C11 39.6(2)
C13 Rh2 C11 64.3(2)
C14 Rh2 C11 64.1(2)
C12 Rh2 C15 64.03(18)
C13 Rh2 C15 63.85(18)
C14 Rh2 C15 37.9(2)
C11 Rh2 C15 37.6(2)
C12 Rh2 S2 119.17(16)
C13 Rh2 S2 92.77(18)
C14 Rh2 S2 100.66(18)
C11 Rh2 S2 156.89(14)
C15 Rh2 S2 136.19(17)
C12 Rh2 Cl2 145.54(16)
C13 Rh2 Cl2 147.76(13)
C14 Rh2 Cl2 108.76(12)
C11 Rh2 Cl2 106.02(13)
C15 Rh2 Cl2 89.51(11)
S2 Rh2 Cl2 95.12(5)
C12 Rh2 S1 95.95(14)
C13 Rh2 S1 119.23(13)
C14 Rh2 S1 158.02(12)
C11 Rh2 S1 107.27(16)
C15 Rh2 S1 143.04(17)
S2 Rh2 S1 80.32(5)
Cl2 Rh2 S1 92.93(4)

loop_
_geom_bond_atom_site_label_1
_geom_bond_atom_site_label_2
_geom_bond_distance
C1 C2 1.381(9)
C1 C5 1.427(12)
C1 C6 1.530(12)
C1 Rh1 2.168(7)
C2 C3 1.386(10)
C2 C7 1.508(9)
C2 Rh1 2.182(6)
C3 C4 1.419(7)
C3 C8 1.532(8)
C3 Rh1 2.147(4)
C4 C5 1.368(10)
C4 C9 1.512(11)
C4 Rh1 2.184(4)
C5 C10 1.519(8)
C5 Rh1 2.166(5)
C6 H6A 0.9600
C6 H6B 0.9600
C6 H6C 0.9600
C7 H7A 0.9600
C7 H7B 0.9600
C7 H7C 0.9600
C8 H8A 0.9600
C8 H8B 0.9600
C8 H8C 0.9600
C9 H9A 0.9600
C9 H9B 0.9600
C9 H9C 0.9600
C10 H10A 0.9600
C10 H10B 0.9600
C10 H10C 0.9600
C11 C15 1.414(8)
C11 C16 1.462(9)
C11 C12 1.470(7)
C11 Rh2 2.184(6)
C12 C13 1.381(8)
C12 C17 1.525(7)
C12 Rh2 2.150(5)
C13 C14 1.448(6)
C13 C18 1.496(8)
C13 Rh2 2.169(4)
C14 C15 1.423(8)
C14 C19 1.502(8)
C14 Rh2 2.170(4)
C15 C20 1.499(6)
C15 Rh2 2.206(5)
C16 H16A 0.9600
C16 H16B 0.9600
C16 H16C 0.9600
C17 H17A 0.9600
C17 H17B 0.9600
C17 H17C 0.9600
C18 H18A 0.9600
C18 H18B 0.9600
C18 H18C 0.9600
C19 H19A 0.9600
C19 H19B 0.9600
C19 H19C 0.9600
C20 H20A 0.9600
C20 H20B 0.9600
C20 H20C 0.9600
C21 C22 1.436(7)
C21 S1 1.835(5)
C21 H21A 0.9700
C21 H21B 0.9700
C22 C23 1.546(8)
C22 H22A 0.9700
C22 H22B 0.9700
C23 C28 1.328(10)
C23 C24 1.401(11)
C24 C25 1.387(10)
C24 H24 0.9300
C25 C26 1.339(13)
C25 H25 0.9300
C26 C27 1.357(14)
C26 H26 0.9300
C27 C28 1.393(11)
C27 H27 0.9300
C28 H28 0.9300
C29 C30 1.511(8)
C29 S2 1.806(4)
C29 H29A 0.9700
C29 H29B 0.9700
C30 C31 1.499(7)
C30 H30A 0.9700
C30 H30B 0.9700
C31 C32 1.359(8)
C31 C36 1.382(7)
C32 C33 1.390(8)
C32 H32 0.9300
C33 C34 1.350(9)
C33 H33 0.9300
C34 C35 1.360(10)
C34 H34 0.9300
C35 C36 1.377(8)
C35 H35 0.9300
C36 H36 0.9300
S1 Rh2 2.3807(13)
S1 Rh1 2.3903(17)
S2 Rh1 2.3676(13)
S2 Rh2 2.3682(15)
Cl1 Rh1 2.3869(11)
Cl2 Rh2 2.3778(10)

loop_
_geom_torsion_atom_site_label_1
_geom_torsion_atom_site_label_2
_geom_torsion_atom_site_label_3
_geom_torsion_atom_site_label_4
_geom_torsion
C5 C1 C2 C3 -1.7(7)
C6 C1 C2 C3 -176.2(6)
Rh1 C1 C2 C3 60.4(4)
C5 C1 C2 C7 177.1(6)
C6 C1 C2 C7 2.7(11)
Rh1 C1 C2 C7 -120.7(6)
C5 C1 C2 Rh1 -62.1(4)
C6 C1 C2 Rh1 123.4(7)
C1 C2 C3 C4 2.7(6)
C7 C2 C3 C4 -176.2(5)
Rh1 C2 C3 C4 63.8(3)
C1 C2 C3 C8 177.8(5)
C7 C2 C3 C8 -1.1(9)
Rh1 C2 C3 C8 -121.1(5)
C1 C2 C3 Rh1 -61.1(4)
C7 C2 C3 Rh1 120.0(6)
C2 C3 C4 C5 -2.6(6)
C8 C3 C4 C5 -177.9(5)
Rh1 C3 C4 C5 61.4(4)
C2 C3 C4 C9 176.3(6)
C8 C3 C4 C9 1.1(8)
Rh1 C3 C4 C9 -119.7(6)
C2 C3 C4 Rh1 -64.0(4)
C8 C3 C4 Rh1 120.7(5)
C3 C4 C5 C1 1.6(6)
C9 C4 C5 C1 -177.4(6)
Rh1 C4 C5 C1 62.0(4)
C3 C4 C5 C10 177.8(6)
C9 C4 C5 C10 -1.1(10)
Rh1 C4 C5 C10 -121.8(7)
C3 C4 C5 Rh1 -60.4(4)
C9 C4 C5 Rh1 120.6(6)
C2 C1 C5 C4 0.1(7)
C6 C1 C5 C4 174.8(6)
Rh1 C1 C5 C4 -63.0(4)
C2 C1 C5 C10 -176.2(6)
C6 C1 C5 C10 -1.5(10)
Rh1 C1 C5 C10 120.7(6)
C2 C1 C5 Rh1 63.0(4)
C6 C1 C5 Rh1 -122.3(7)
C15 C11 C12 C13 0.1(6)
C16 C11 C12 C13 -175.9(6)
Rh2 C11 C12 C13 62.8(4)
C15 C11 C12 C17 174.0(4)
C16 C11 C12 C17 -2.0(9)
Rh2 C11 C12 C17 -123.2(5)
C15 C11 C12 Rh2 -62.8(3)
C16 C11 C12 Rh2 121.3(6)
C11 C12 C13 C14 -1.7(6)
C17 C12 C13 C14 -175.3(5)
Rh2 C12 C13 C14 60.8(3)
C11 C12 C13 C18 174.5(5)
C17 C12 C13 C18 0.9(9)
Rh2 C12 C13 C18 -123.0(5)
C11 C12 C13 Rh2 -62.4(3)
C17 C12 C13 Rh2 124.0(5)
C12 C13 C14 C15 2.6(5)
C18 C13 C14 C15 -173.7(5)
Rh2 C13 C14 C15 63.4(3)
C12 C13 C14 C19 180.0(5)
C18 C13 C14 C19 3.6(8)
Rh2 C13 C14 C19 -119.2(5)
C12 C13 C14 Rh2 -60.8(3)
C18 C13 C14 Rh2 122.9(5)
C16 C11 C15 C14 177.6(5)
C12 C11 C15 C14 1.6(5)
Rh2 C11 C15 C14 -59.1(4)
C16 C11 C15 C20 -0.8(9)
C12 C11 C15 C20 -176.9(5)
Rh2 C11 C15 C20 122.4(5)
C16 C11 C15 Rh2 -123.2(6)
C12 C11 C15 Rh2 60.7(3)
C13 C14 C15 C11 -2.6(5)
C19 C14 C15 C11 -179.8(5)
Rh2 C14 C15 C11 59.6(3)
C13 C14 C15 C20 175.8(5)
C19 C14 C15 C20 -1.4(8)
Rh2 C14 C15 C20 -122.0(5)
C13 C14 C15 Rh2 -62.1(3)
C19 C14 C15 Rh2 120.6(5)
S1 C21 C22 C23 173.6(5)
C21 C22 C23 C28 111.8(7)
C21 C22 C23 C24 -69.7(8)
C28 C23 C24 C25 4.4(11)
C22 C23 C24 C25 -174.1(6)
C23 C24 C25 C26 -4.3(11)
C24 C25 C26 C27 2.5(13)
C25 C26 C27 C28 -0.8(15)
C24 C23 C28 C27 -2.6(11)
C22 C23 C28 C27 175.9(7)
C26 C27 C28 C23 0.9(13)
S2 C29 C30 C31 177.4(4)
C29 C30 C31 C32 99.4(7)
C29 C30 C31 C36 -76.5(7)
C36 C31 C32 C33 -0.6(11)
C30 C31 C32 C33 -176.6(7)
C31 C32 C33 C34 0.9(12)
C32 C33 C34 C35 -1.6(13)
C33 C34 C35 C36 2.0(14)
C34 C35 C36 C31 -1.8(13)
C32 C31 C36 C35 1.1(11)
C30 C31 C36 C35 177.1(8)
C22 C21 S1 Rh2 -177.4(4)
C22 C21 S1 Rh1 74.6(5)
C30 C29 S2 Rh1 -70.5(4)
C30 C29 S2 Rh2 -179.5(3)
C2 C3 Rh1 C5 80.3(5)
C4 C3 Rh1 C5 -36.7(5)
C8 C3 Rh1 C5 -157.0(9)
C2 C3 Rh1 C1 36.7(4)
C4 C3 Rh1 C1 -80.3(5)
C8 C3 Rh1 C1 159.4(9)
C4 C3 Rh1 C2 -117.0(5)
C8 C3 Rh1 C2 122.7(9)
C2 C3 Rh1 C4 117.0(5)
C8 C3 Rh1 C4 -120.3(10)
C2 C3 Rh1 S2 -76.2(3)
C4 C3 Rh1 S2 166.8(4)
C8 C3 Rh1 S2 46.5(8)
C2 C3 Rh1 Cl1 68.4(7)
C4 C3 Rh1 Cl1 -48.6(8)
C8 C3 Rh1 Cl1 -168.9(5)
C2 C3 Rh1 S1 -159.1(3)
C4 C3 Rh1 S1 84.0(4)
C8 C3 Rh1 S1 -36.3(8)
C4 C5 Rh1 C3 38.3(4)
C1 C5 Rh1 C3 -79.4(4)
C10 C5 Rh1 C3 160.3(11)
C4 C5 Rh1 C1 117.7(5)
C10 C5 Rh1 C1 -120.2(11)
C4 C5 Rh1 C2 80.5(4)
C1 C5 Rh1 C2 -37.2(4)
C10 C5 Rh1 C2 -157.4(11)
C1 C5 Rh1 C4 -117.7(5)
C10 C5 Rh1 C4 122.1(12)
C4 C5 Rh1 S2 104.3(7)
C1 C5 Rh1 S2 -13.4(7)
C10 C5 Rh1 S2 -133.6(8)
C4 C5 Rh1 Cl1 -146.7(4)
C1 C5 Rh1 Cl1 95.6(4)
C10 C5 Rh1 Cl1 -24.6(10)
C4 C5 Rh1 S1 -48.5(5)
C1 C5 Rh1 S1 -166.1(3)
C10 C5 Rh1 S1 73.6(10)
C2 C1 Rh1 C3 -37.0(4)
C5 C1 Rh1 C3 79.7(4)
C6 C1 Rh1 C3 -161.4(11)
C2 C1 Rh1 C5 -116.7(6)
C6 C1 Rh1 C5 118.9(12)
C5 C1 Rh1 C2 116.7(6)
C6 C1 Rh1 C2 -124.4(13)
C2 C1 Rh1 C4 -80.3(4)
C5 C1 Rh1 C4 36.4(3)
C6 C1 Rh1 C4 155.4(11)
C2 C1 Rh1 S2 57.0(5)
C5 C1 Rh1 S2 173.7(3)
C6 C1 Rh1 S2 -67.3(10)
C2 C1 Rh1 Cl1 155.7(4)
C5 C1 Rh1 Cl1 -87.5(3)
C6 C1 Rh1 Cl1 31.4(10)
C2 C1 Rh1 S1 -83.4(9)
C5 C1 Rh1 S1 33.3(8)
C6 C1 Rh1 S1 152.3(8)
C1 C2 Rh1 C3 118.3(6)
C7 C2 Rh1 C3 -117.9(11)
C1 C2 Rh1 C5 38.6(4)
C3 C2 Rh1 C5 -79.6(4)
C7 C2 Rh1 C5 162.5(10)
C3 C2 Rh1 C1 -118.3(6)
C7 C2 Rh1 C1 123.8(11)
C1 C2 Rh1 C4 80.0(5)
C3 C2 Rh1 C4 -38.2(3)
C7 C2 Rh1 C4 -156.1(10)
C1 C2 Rh1 S2 -131.5(5)
C3 C2 Rh1 S2 110.2(3)
C7 C2 Rh1 S2 -7.7(9)
C1 C2 Rh1 Cl1 -31.7(5)
C3 C2 Rh1 Cl1 -149.9(3)
C7 C2 Rh1 Cl1 92.2(9)
C1 C2 Rh1 S1 148.4(4)
C3 C2 Rh1 S1 30.1(4)
C7 C2 Rh1 S1 -87.8(9)
C5 C4 Rh1 C3 -117.3(7)
C9 C4 Rh1 C3 119.3(9)
C3 C4 Rh1 C5 117.3(7)
C9 C4 Rh1 C5 -123.4(8)
C5 C4 Rh1 C1 -38.2(4)
C3 C4 Rh1 C1 79.1(5)
C9 C4 Rh1 C1 -161.6(7)
C5 C4 Rh1 C2 -80.0(5)
C3 C4 Rh1 C2 37.4(4)
C9 C4 Rh1 C2 156.6(8)
C5 C4 Rh1 S2 -138.3(4)
C3 C4 Rh1 S2 -21.0(6)
C9 C4 Rh1 S2 98.3(6)
C5 C4 Rh1 Cl1 40.7(5)
C3 C4 Rh1 Cl1 158.1(4)
C9 C4 Rh1 Cl1 -82.7(7)
C5 C4 Rh1 S1 140.6(5)
C3 C4 Rh1 S1 -102.0(4)
C9 C4 Rh1 S1 17.2(7)
C29 S2 Rh1 C3 143.6(3)
Rh2 S2 Rh1 C3 -102.2(2)
C29 S2 Rh1 C5 86.3(5)
Rh2 S2 Rh1 C5 -159.6(4)
C29 S2 Rh1 C1 77.0(3)
Rh2 S2 Rh1 C1 -168.85(19)
C29 S2 Rh1 C2 107.4(3)
Rh2 S2 Rh1 C2 -138.4(2)
C29 S2 Rh1 C4 156.9(4)
Rh2 S2 Rh1 C4 -89.0(3)
C29 S2 Rh1 Cl1 -22.3(2)
Rh2 S2 Rh1 Cl1 91.86(5)
C29 S2 Rh1 S1 -116.8(2)
Rh2 S2 Rh1 S1 -2.61(3)
C21 S1 Rh1 C3 -139.5(2)
Rh2 S1 Rh1 C3 106.47(16)
C21 S1 Rh1 C5 -74.6(2)
Rh2 S1 Rh1 C5 171.32(16)
C21 S1 Rh1 C1 -98.5(6)
Rh2 S1 Rh1 C1 147.4(6)
C21 S1 Rh1 C2 -157.6(3)
Rh2 S1 Rh1 C2 88.3(2)
C21 S1 Rh1 C4 -101.3(2)
Rh2 S1 Rh1 C4 144.65(14)
C21 S1 Rh1 S2 116.62(17)
Rh2 S1 Rh1 S2 2.59(3)
C21 S1 Rh1 Cl1 22.43(17)
Rh2 S1 Rh1 Cl1 -91.60(4)
C11 C12 Rh2 C13 117.7(4)
C17 C12 Rh2 C13 -123.9(7)
C13 C12 Rh2 C14 -37.9(3)
C11 C12 Rh2 C14 79.8(3)
C17 C12 Rh2 C14 -161.8(6)
C13 C12 Rh2 C11 -117.7(4)
C17 C12 Rh2 C11 118.4(7)
C13 C12 Rh2 C15 -80.2(3)
C11 C12 Rh2 C15 37.4(3)
C17 C12 Rh2 C15 155.9(6)
C13 C12 Rh2 S2 50.1(3)
C11 C12 Rh2 S2 167.8(3)
C17 C12 Rh2 S2 -73.8(6)
C13 C12 Rh2 Cl2 -123.6(3)
C11 C12 Rh2 Cl2 -6.0(5)
C17 C12 Rh2 Cl2 112.5(5)
C13 C12 Rh2 S1 132.3(3)
C11 C12 Rh2 S1 -110.0(3)
C17 C12 Rh2 S1 8.4(6)
C14 C13 Rh2 C12 -118.6(5)
C18 C13 Rh2 C12 122.2(6)
C12 C13 Rh2 C14 118.6(5)
C18 C13 Rh2 C14 -119.2(7)
C12 C13 Rh2 C11 38.8(3)
C14 C13 Rh2 C11 -79.8(4)
C18 C13 Rh2 C11 161.0(6)
C12 C13 Rh2 C15 80.8(4)
C14 C13 Rh2 C15 -37.8(4)
C18 C13 Rh2 C15 -157.0(6)
C12 C13 Rh2 S2 -137.9(3)
C14 C13 Rh2 S2 103.6(3)
C18 C13 Rh2 S2 -15.6(5)
C12 C13 Rh2 Cl2 118.0(3)
C14 C13 Rh2 Cl2 -0.6(6)
C18 C13 Rh2 Cl2 -119.8(4)
C12 C13 Rh2 S1 -57.4(3)
C14 C13 Rh2 S1 -176.0(3)
C18 C13 Rh2 S1 64.8(6)
C15 C14 Rh2 C12 -80.2(3)
C13 C14 Rh2 C12 36.3(3)
C19 C14 Rh2 C12 155.9(5)
C15 C14 Rh2 C13 -116.5(5)
C19 C14 Rh2 C13 119.7(7)
C15 C14 Rh2 C11 -35.9(3)
C13 C14 Rh2 C11 80.5(4)
C19 C14 Rh2 C11 -159.8(5)
C13 C14 Rh2 C15 116.5(5)
C19 C14 Rh2 C15 -123.9(5)
C15 C14 Rh2 S2 162.4(3)
C13 C14 Rh2 S2 -81.1(4)
C19 C14 Rh2 S2 38.5(5)
C15 C14 Rh2 Cl2 63.2(3)
C13 C14 Rh2 Cl2 179.7(3)
C19 C14 Rh2 Cl2 -60.7(5)
C15 C14 Rh2 S1 -107.1(4)
C13 C14 Rh2 S1 9.4(7)
C19 C14 Rh2 S1 129.0(4)
C15 C11 Rh2 C12 116.3(5)
C16 C11 Rh2 C12 -121.9(7)
C15 C11 Rh2 C13 79.8(3)
C16 C11 Rh2 C13 -158.4(6)
C12 C11 Rh2 C13 -36.5(3)
C15 C11 Rh2 C14 36.3(3)
C16 C11 Rh2 C14 158.1(6)
C12 C11 Rh2 C14 -80.1(3)
C16 C11 Rh2 C15 121.8(6)
C12 C11 Rh2 C15 -116.3(5)
C15 C11 Rh2 S2 88.2(4)
C16 C11 Rh2 S2 -149.9(4)
C12 C11 Rh2 S2 -28.1(6)
C15 C11 Rh2 Cl2 -67.2(3)
C16 C11 Rh2 Cl2 54.6(5)
C12 C11 Rh2 Cl2 176.5(3)
C15 C11 Rh2 S1 -165.5(3)
C16 C11 Rh2 S1 -43.7(5)
C12 C11 Rh2 S1 78.2(3)
C11 C15 Rh2 C12 -39.5(3)
C14 C15 Rh2 C12 80.6(3)
C20 C15 Rh2 C12 -158.8(6)
C11 C15 Rh2 C13 -81.2(3)
C14 C15 Rh2 C13 38.9(3)
C20 C15 Rh2 C13 159.5(6)
C11 C15 Rh2 C14 -120.1(4)
C20 C15 Rh2 C14 120.6(7)
C14 C15 Rh2 C11 120.1(4)
C20 C15 Rh2 C11 -119.3(7)
C11 C15 Rh2 S2 -145.5(3)
C14 C15 Rh2 S2 -25.4(3)
C20 C15 Rh2 S2 95.2(5)
C11 C15 Rh2 Cl2 117.6(3)
C14 C15 Rh2 Cl2 -122.3(3)
C20 C15 Rh2 Cl2 -1.7(5)
C11 C15 Rh2 S1 23.4(4)
C14 C15 Rh2 S1 143.5(3)
C20 C15 Rh2 S1 -95.9(5)
C29 S2 Rh2 C12 -150.0(2)
Rh1 S2 Rh2 C12 94.07(17)
C29 S2 Rh2 C13 -122.2(2)
Rh1 S2 Rh2 C13 121.81(14)
C29 S2 Rh2 C14 -83.7(2)
Rh1 S2 Rh2 C14 160.31(12)
C29 S2 Rh2 C11 -129.9(4)
Rh1 S2 Rh2 C11 114.2(4)
C29 S2 Rh2 C15 -68.2(2)
Rh1 S2 Rh2 C15 175.87(15)
C29 S2 Rh2 Cl2 26.49(17)
Rh1 S2 Rh2 Cl2 -89.48(4)
C29 S2 Rh2 S1 118.59(17)
Rh1 S2 Rh2 S1 2.62(3)
C21 S1 Rh2 C12 123.2(3)
Rh1 S1 Rh2 C12 -121.23(17)
C21 S1 Rh2 C13 154.1(3)
Rh1 S1 Rh2 C13 -90.3(2)
C21 S1 Rh2 C14 147.3(5)
Rh1 S1 Rh2 C14 -97.1(5)
C21 S1 Rh2 C11 84.3(3)
Rh1 S1 Rh2 C11 -160.12(14)
C21 S1 Rh2 C15 69.6(3)
Rh1 S1 Rh2 C15 -174.81(18)
C21 S1 Rh2 S2 -118.2(2)
Rh1 S1 Rh2 S2 -2.59(3)
C21 S1 Rh2 Cl2 -23.5(2)
Rh1 S1 Rh2 Cl2 92.11(5)
